data_7046941
loop_
_publ_author_name
'Wi\'sniewska, A'
'Grubba, R.'
'Ponikiewski, \/L'
'Zauliczny, M.'
'Pikies, J.'

_publ_section_title
;
 The new diphosphanylphosphido complexes of tungsten(vi) and
 molybdenum(vi). Their synthesis, structures and properties.
;
_journal_issue 30
_journal_name_full 'Dalton transactions (Cambridge, England : 2003)'
_journal_page_first 10213
_journal_page_last 10222
_journal_paper_doi 10.1039/c8dt01977k
_journal_volume 47
_journal_year 2018
_chemical_absolute_configuration unk
_chemical_formula_moiety 'C36 H62 Cl Mo N2 P3'
_chemical_formula_sum 'C36 H62 Cl Mo N2 P3'
_chemical_formula_weight 747.17
_chemical_properties_physical Air-sensitive,Moisture-sensitive,Oxygen-sensitive
_space_group_IT_number 4
_space_group_name_Hall 'P 2yb'
_space_group_name_H-M_alt 'P 1 21 1'
_symmetry_cell_setting monoclinic
_symmetry_Int_Tables_number 4
_symmetry_space_group_name_Hall 'P 2yb'
_symmetry_space_group_name_H-M 'P 1 21 1'
_atom_sites_solution_hydrogens geom
_audit_conform_dict_location ftp://ftp.iucr.org/pub/cif_core.dic
_audit_conform_dict_name cif_core.dic
_audit_conform_dict_version 2.4.3
_audit_creation_date 2018-07-02
_audit_creation_method 'WinGX routine CIF_UPDATE'
_audit_update_record
;
2018-07-04 deposited with the CCDC.
2018-07-05 downloaded from the CCDC.
;
_cell_angle_alpha 90
_cell_angle_beta 99.040(10)
_cell_angle_gamma 90
_cell_formula_units_Z 4
_cell_length_a 10.5885(16)
_cell_length_b 20.9626(16)
_cell_length_c 18.7533(17)
_cell_measurement_reflns_used 4220
_cell_measurement_temperature 120(2)
_cell_measurement_theta_max 285386
_cell_measurement_theta_min 2.2287
_cell_measurement_wavelength 0.71073
_cell_volume 4110.8(8)
_computing_cell_refinement
;
        CrysAlisPro, Agilent Technologies,
        Version 1.171.35.15 (release 03-08-2011 CrysAlis171 .NET)
        (compiled Aug  3 2011,13:03:54)
;
_computing_data_collection
;
        CrysAlisPro, Agilent Technologies,
        Version 1.171.35.15 (release 03-08-2011 CrysAlis171 .NET)
        (compiled Aug  3 2011,13:03:54)
;
_computing_data_reduction
;
        CrysAlisPro, Agilent Technologies,
        Version 1.171.35.15 (release 03-08-2011 CrysAlis171 .NET)
        (compiled Aug  3 2011,13:03:54)
;
_computing_molecular_graphics 'Ortep for Windows (Farrugia, 2012)'
_computing_publication_material 'WinGX publication routines (Farrugia, 2012)'
_computing_structure_refinement 'SHELXL-2018/1 (Sheldrick, 2018)'
_diffrn_ambient_temperature 120(2)
_diffrn_detector_area_resol_mean 8.1883
_diffrn_measured_fraction_theta_full 0.999
_diffrn_measured_fraction_theta_max 0.976
_diffrn_measurement_device_type 'Xcalibur, Sapphire2, large Be window'
_diffrn_measurement_method '\w scans'
_diffrn_orient_matrix_UB_11 0.0063275
_diffrn_orient_matrix_UB_12 -0.0264317
_diffrn_orient_matrix_UB_13 0.0239987
_diffrn_orient_matrix_UB_21 0.0023077
_diffrn_orient_matrix_UB_22 0.0211072
_diffrn_orient_matrix_UB_23 0.0297539
_diffrn_orient_matrix_UB_31 -0.0674812
_diffrn_orient_matrix_UB_32 -0.0018205
_diffrn_orient_matrix_UB_33 -0.002761
_diffrn_radiation_monochromator graphite
_diffrn_radiation_probe x-ray
_diffrn_radiation_type MoK\a
_diffrn_radiation_wavelength 0.71073
_diffrn_reflns_av_R_equivalents 0.0584
_diffrn_reflns_av_unetI/netI 0.1094
_diffrn_reflns_Laue_measured_fraction_full 0.999
_diffrn_reflns_Laue_measured_fraction_max 0.976
_diffrn_reflns_limit_h_max 13
_diffrn_reflns_limit_h_min -13
_diffrn_reflns_limit_k_max 11
_diffrn_reflns_limit_k_min -26
_diffrn_reflns_limit_l_max 23
_diffrn_reflns_limit_l_min -12
_diffrn_reflns_number 17938
_diffrn_reflns_point_group_measured_fraction_full 0.681
_diffrn_reflns_point_group_measured_fraction_max 0.652
_diffrn_reflns_theta_full 25.242
_diffrn_reflns_theta_max 26.999
_diffrn_reflns_theta_min 2.233
_exptl_absorpt_coefficient_mu 0.525
_exptl_absorpt_correction_T_max 1
_exptl_absorpt_correction_T_min 0.91126
_exptl_absorpt_correction_type multi-scan
_exptl_absorpt_process_details
;
        CrysAlisPro, Agilent Technologies,
        Version 1.171.35.15 (release 03-08-2011 CrysAlis171 .NET)
        (compiled Aug  3 2011,13:03:54)
        Empirical absorption correction using spherical harmonics,
 implemented in SCALE3 ABSPACK scaling algorithm.
;
_exptl_crystal_colour red
_exptl_crystal_density_diffrn 1.207
_exptl_crystal_density_method 'not measured'
_exptl_crystal_description block
_exptl_crystal_F_000 1584
_exptl_crystal_size_max 0.25
_exptl_crystal_size_mid 0.24
_exptl_crystal_size_min 0.24
_refine_diff_density_max 1.86
_refine_diff_density_min -0.731
_refine_diff_density_rms 0.112
_refine_ls_abs_structure_details
;
 Flack x determined using 1766 quotients [(I+)-(I-)]/[(I+)+(I-)]
 (Parsons, Flack and Wagner, Acta Cryst. B69 (2013) 249-259).
;
_refine_ls_abs_structure_Flack -0.05(5)
_refine_ls_extinction_method none
_refine_ls_goodness_of_fit_ref 1.013
_refine_ls_hydrogen_treatment constr
_refine_ls_matrix_type full
_refine_ls_number_constraints 0
_refine_ls_number_parameters 775
_refine_ls_number_reflns 11692
_refine_ls_number_restraints 1
_refine_ls_restrained_S_all 1.013
_refine_ls_R_factor_all 0.0871
_refine_ls_R_factor_gt 0.0624
_refine_ls_shift/su_max 0.002
_refine_ls_shift/su_mean 0
_refine_ls_structure_factor_coef Fsqd
_refine_ls_weighting_details 'w=1/[\s^2^(Fo^2^)+(0.0608P)^2^] where P=(Fo^2^+2Fc^2^)/3'
_refine_ls_weighting_scheme calc
_refine_ls_wR_factor_gt 0.1297
_refine_ls_wR_factor_ref 0.1488
_reflns_Friedel_coverage 0.298
_reflns_Friedel_fraction_full 0.344
_reflns_Friedel_fraction_max 0.308
_reflns_number_gt 9020
_reflns_number_total 11692
_reflns_threshold_expression 'I > 2\s(I)'
_cod_data_source_file c8dt01977k2.cif
_cod_data_source_block 'global_CCDC2'
_cod_depositor_comments 'Adding full bibliography for 7046939--7046943.cif.'
_cod_original_sg_symbol_H-M 'P 21'
_cod_database_code 7046941
_shelx_estimated_absorpt_t_min 0.88
_shelx_estimated_absorpt_t_max 0.884

loop_
_symmetry_equiv_pos_as_xyz
'x, y, z'
'-x, y+1/2, -z'

loop_
_atom_site_label
_atom_site_type_symbol
_atom_site_fract_x
_atom_site_fract_y
_atom_site_fract_z
_atom_site_U_iso_or_equiv
_atom_site_adp_type
_atom_site_occupancy
_atom_site_site_symmetry_order
_atom_site_calc_flag
_atom_site_refinement_flags_posn
_atom_site_refinement_flags_adp
C1 C 0.6506(7) 0.8615(5) 0.4354(4) 0.029(2) Uani 1 1 d . .
C2 C 0.6384(8) 0.9235(6) 0.4020(5) 0.036(3) Uani 1 1 d . .
C3 C 0.5760(9) 0.9257(6) 0.3302(5) 0.041(3) Uani 1 1 d . .
H3 H 0.563139 0.965599 0.306192 0.049 Uiso 1 1 calc R U
C4 C 0.5329(9) 0.8703(7) 0.2937(5) 0.055(4) Uani 1 1 d . .
H4 H 0.49144 0.873273 0.245087 0.066 Uiso 1 1 calc R U
C5 C 0.5484(10) 0.8115(7) 0.3259(5) 0.046(3) Uani 1 1 d . .
H5 H 0.520527 0.774438 0.298728 0.055 Uiso 1 1 calc R U
C6 C 0.6053(8) 0.8054(6) 0.3989(5) 0.037(3) Uani 1 1 d . .
C7 C 0.6834(10) 0.9828(6) 0.4444(5) 0.043(3) Uani 1 1 d . .
H7 H 0.75672 0.97013 0.482079 0.051 Uiso 1 1 calc R U
C8 C 0.5782(10) 1.0096(6) 0.4839(6) 0.048(3) Uani 1 1 d . .
H8A H 0.609846 1.047924 0.510866 0.072 Uiso 1 1 calc R U
H8B H 0.502982 1.020546 0.448519 0.072 Uiso 1 1 calc R U
H8C H 0.554697 0.977445 0.517368 0.072 Uiso 1 1 calc R U
C9 C 0.7315(11) 1.0341(7) 0.3982(6) 0.064(4) Uani 1 1 d . .
H9A H 0.759346 1.071306 0.428248 0.095 Uiso 1 1 calc R U
H9B H 0.803676 1.01746 0.376968 0.095 Uiso 1 1 calc R U
H9C H 0.662503 1.046617 0.359619 0.095 Uiso 1 1 calc R U
C10 C 0.6168(10) 0.7413(6) 0.4355(6) 0.048(3) Uani 1 1 d . .
H10 H 0.687885 0.745262 0.477131 0.058 Uiso 1 1 calc R U
C11 C 0.4960(12) 0.7265(7) 0.4678(8) 0.076(4) Uani 1 1 d . .
H11A H 0.504961 0.68472 0.491431 0.114 Uiso 1 1 calc R U
H11B H 0.484063 0.759329 0.503401 0.114 Uiso 1 1 calc R U
H11C H 0.42179 0.726092 0.429347 0.114 Uiso 1 1 calc R U
C12 C 0.6535(11) 0.6858(7) 0.3886(7) 0.074(4) Uani 1 1 d . .
H12A H 0.658813 0.646128 0.416597 0.112 Uiso 1 1 calc R U
H12B H 0.58849 0.681305 0.345563 0.112 Uiso 1 1 calc R U
H12C H 0.736646 0.694691 0.373986 0.112 Uiso 1 1 calc R U
C13 C 0.7178(8) 0.7023(5) 0.6455(5) 0.029(2) Uani 1 1 d . .
C14 C 0.6042(9) 0.6933(5) 0.6762(5) 0.034(2) Uani 1 1 d . .
C15 C 0.5764(9) 0.6333(6) 0.6961(5) 0.043(3) Uani 1 1 d . .
H15 H 0.501759 0.626894 0.717363 0.051 Uiso 1 1 calc R U
C16 C 0.6524(10) 0.5808(7) 0.6866(6) 0.058(3) Uani 1 1 d . .
H16 H 0.632199 0.539619 0.70265 0.07 Uiso 1 1 calc R U
C17 C 0.7602(10) 0.5906(6) 0.6526(6) 0.048(3) Uani 1 1 d . .
H17 H 0.810891 0.555013 0.64336 0.058 Uiso 1 1 calc R U
C18 C 0.7937(9) 0.6506(5) 0.6324(5) 0.036(2) Uani 1 1 d . .
C19 C 0.5163(9) 0.7484(5) 0.6868(5) 0.038(2) Uani 1 1 d . .
H19 H 0.535118 0.782972 0.653227 0.045 Uiso 1 1 calc R U
C20 C 0.3737(11) 0.7311(7) 0.6646(7) 0.071(4) Uani 1 1 d . .
H20A H 0.360129 0.713418 0.615629 0.106 Uiso 1 1 calc R U
H20B H 0.349017 0.699443 0.698308 0.106 Uiso 1 1 calc R U
H20C H 0.321359 0.769558 0.665826 0.106 Uiso 1 1 calc R U
C21 C 0.5428(12) 0.7758(7) 0.7616(6) 0.062(4) Uani 1 1 d . .
H21A H 0.483714 0.811131 0.765595 0.094 Uiso 1 1 calc R U
H21B H 0.531091 0.742676 0.796798 0.094 Uiso 1 1 calc R U
H21C H 0.63103 0.791566 0.771166 0.094 Uiso 1 1 calc R U
C22 C 0.9143(9) 0.6596(5) 0.5970(5) 0.035(2) Uani 1 1 d . .
H22 H 0.906082 0.701476 0.571198 0.042 Uiso 1 1 calc R U
C23 C 0.9308(11) 0.6076(6) 0.5411(6) 0.056(3) Uani 1 1 d . .
H23A H 0.85432 0.606152 0.504161 0.084 Uiso 1 1 calc R U
H23B H 1.005644 0.617535 0.518249 0.084 Uiso 1 1 calc R U
H23C H 0.943059 0.566119 0.565243 0.084 Uiso 1 1 calc R U
C24 C 1.0318(9) 0.6635(6) 0.6558(6) 0.053(3) Uani 1 1 d . .
H24A H 1.108629 0.669243 0.633342 0.08 Uiso 1 1 calc R U
H24B H 1.02276 0.699803 0.687552 0.08 Uiso 1 1 calc R U
H24C H 1.039424 0.624041 0.684124 0.08 Uiso 1 1 calc R U
C25 C 0.9946(9) 0.9942(5) 0.6203(5) 0.033(2) Uani 1 1 d . .
H25 H 0.993162 0.992255 0.566912 0.04 Uiso 1 1 calc R U
C26 C 0.8826(10) 1.0375(5) 0.6341(5) 0.041(3) Uani 1 1 d . .
H26A H 0.801345 1.018235 0.612318 0.061 Uiso 1 1 calc R U
H26B H 0.884105 1.042278 0.68622 0.061 Uiso 1 1 calc R U
H26C H 0.891443 1.079549 0.612508 0.061 Uiso 1 1 calc R U
C27 C 1.1247(10) 1.0234(6) 0.6542(6) 0.053(3) Uani 1 1 d . .
H27A H 1.194249 0.995329 0.644885 0.079 Uiso 1 1 calc R U
H27B H 1.1347 1.065382 0.632681 0.079 Uiso 1 1 calc R U
H27C H 1.127362 1.028112 0.706393 0.079 Uiso 1 1 calc R U
C28 C 1.0434(9) 0.9009(5) 0.7481(5) 0.038(2) Uani 1 1 d . .
H28 H 1.046015 0.943882 0.77146 0.046 Uiso 1 1 calc R U
C29 C 0.9641(11) 0.8590(7) 0.7866(5) 0.061(4) Uani 1 1 d . .
H29A H 0.876549 0.875565 0.780663 0.092 Uiso 1 1 calc R U
H29B H 0.963404 0.815786 0.766654 0.092 Uiso 1 1 calc R U
H29C H 0.999949 0.857925 0.838074 0.092 Uiso 1 1 calc R U
C30 C 1.1825(10) 0.8761(7) 0.7564(5) 0.065(4) Uani 1 1 d . .
H30A H 1.233315 0.904481 0.730522 0.097 Uiso 1 1 calc R U
H30B H 1.219502 0.875111 0.807687 0.097 Uiso 1 1 calc R U
H30C H 1.182956 0.832971 0.736268 0.097 Uiso 1 1 calc R U
C31 C 1.2168(8) 0.8667(6) 0.4858(5) 0.039(3) Uani 1 1 d . .
H31 H 1.236623 0.820471 0.494456 0.047 Uiso 1 1 calc R U
C32 C 1.2905(9) 0.9050(7) 0.5477(5) 0.059(4) Uani 1 1 d . .
H32A H 1.26325 0.892126 0.593169 0.089 Uiso 1 1 calc R U
H32B H 1.382273 0.896914 0.550354 0.089 Uiso 1 1 calc R U
H32C H 1.273399 0.950553 0.539436 0.089 Uiso 1 1 calc R U
C33 C 1.2578(9) 0.8860(6) 0.4139(5) 0.049(3) Uani 1 1 d . .
H33A H 1.209579 0.861004 0.37459 0.073 Uiso 1 1 calc R U
H33B H 1.240601 0.93152 0.405088 0.073 Uiso 1 1 calc R U
H33C H 1.349475 0.87788 0.416006 0.073 Uiso 1 1 calc R U
C34 C 0.9672(8) 0.8134(5) 0.4206(5) 0.032(2) Uani 1 1 d . .
H34 H 0.886113 0.802085 0.438622 0.039 Uiso 1 1 calc R U
C35 C 1.0409(11) 0.7505(6) 0.4219(6) 0.057(3) Uani 1 1 d . .
H35A H 1.066035 0.736592 0.471996 0.085 Uiso 1 1 calc R U
H35B H 0.986278 0.717962 0.39513 0.085 Uiso 1 1 calc R U
H35C H 1.11749 0.756697 0.399399 0.085 Uiso 1 1 calc R U
C36 C 0.9237(9) 0.8389(7) 0.3436(5) 0.052(3) Uani 1 1 d . .
H36A H 0.877261 0.879088 0.346081 0.078 Uiso 1 1 calc R U
H36B H 0.998728 0.846327 0.320063 0.078 Uiso 1 1 calc R U
H36C H 0.867515 0.807592 0.315794 0.078 Uiso 1 1 calc R U
C37 C 0.9509(8) 0.0083(4) 1.0783(5) 0.026(2) Uani 1 1 d . .
C38 C 1.0867(9) 0.0038(5) 1.0918(5) 0.031(2) Uani 1 1 d . .
C39 C 1.1449(10) -0.0138(5) 1.1611(5) 0.039(3) Uani 1 1 d . .
H39 H 1.23545 -0.017246 1.171156 0.047 Uiso 1 1 calc R U
C40 C 1.0734(12) -0.0265(6) 1.2157(5) 0.051(3) Uani 1 1 d . .
H40 H 1.11542 -0.038359 1.262343 0.061 Uiso 1 1 calc R U
C41 C 0.9399(10) -0.0220(5) 1.2024(5) 0.042(3) Uani 1 1 d . .
H41 H 0.892167 -0.029858 1.240325 0.05 Uiso 1 1 calc R U
C42 C 0.8764(9) -0.0061(5) 1.1341(5) 0.032(2) Uani 1 1 d . .
C43 C 1.1650(8) 0.0156(5) 1.0310(5) 0.033(2) Uani 1 1 d . .
H43 H 1.124389 0.051643 1.000849 0.04 Uiso 1 1 calc R U
C44 C 1.1599(10) -0.0446(5) 0.9821(6) 0.044(3) Uani 1 1 d . .
H44A H 1.070534 -0.05616 0.965152 0.066 Uiso 1 1 calc R U
H44B H 1.202732 -0.035563 0.940572 0.066 Uiso 1 1 calc R U
H44C H 1.203253 -0.080153 1.009884 0.066 Uiso 1 1 calc R U
C45 C 1.3047(9) 0.0331(7) 1.0571(7) 0.060(3) Uani 1 1 d . .
H45A H 1.3484 0.039838 1.015417 0.089 Uiso 1 1 calc R U
H45B H 1.308684 0.072243 1.085919 0.089 Uiso 1 1 calc R U
H45C H 1.346637 -0.001683 1.086865 0.089 Uiso 1 1 calc R U
C46 C 0.7298(10) -0.0032(5) 1.1190(5) 0.039(3) Uani 1 1 d . .
H46 H 0.70293 0.011087 1.068021 0.047 Uiso 1 1 calc R U
C47 C 0.6728(11) -0.0710(6) 1.1277(6) 0.055(3) Uani 1 1 d . .
H47A H 0.579227 -0.068805 1.118004 0.083 Uiso 1 1 calc R U
H47B H 0.703097 -0.100463 1.093509 0.083 Uiso 1 1 calc R U
H47C H 0.70036 -0.086288 1.177104 0.083 Uiso 1 1 calc R U
C48 C 0.6773(11) 0.0448(6) 1.1695(6) 0.058(3) Uani 1 1 d . .
H48A H 0.583678 0.045596 1.158617 0.087 Uiso 1 1 calc R U
H48B H 0.703868 0.031863 1.219827 0.087 Uiso 1 1 calc R U
H48C H 0.710913 0.087436 1.162076 0.087 Uiso 1 1 calc R U
C49 C 0.9503(8) 0.2145(4) 0.9581(4) 0.0229(19) Uani 1 1 d . .
C50 C 0.9306(8) 0.2611(5) 0.9018(5) 0.028(2) Uani 1 1 d . .
C51 C 0.9857(8) 0.3211(5) 0.9148(5) 0.031(2) Uani 1 1 d . .
H51 H 0.974059 0.352938 0.878247 0.038 Uiso 1 1 calc R U
C52 C 1.0596(8) 0.3343(5) 0.9832(5) 0.035(2) Uani 1 1 d . .
H52 H 1.095934 0.375471 0.99269 0.042 Uiso 1 1 calc R U
C53 C 1.0790(9) 0.2886(5) 1.0354(5) 0.031(2) Uani 1 1 d . .
H53 H 1.132075 0.298292 1.079762 0.037 Uiso 1 1 calc R U
C54 C 1.0241(8) 0.2280(5) 1.0263(4) 0.027(2) Uani 1 1 d . .
C55 C 0.8567(9) 0.2445(5) 0.8264(5) 0.031(2) Uani 1 1 d . .
H55 H 0.788863 0.212967 0.833534 0.037 Uiso 1 1 calc R U
C56 C 0.7893(10) 0.3024(6) 0.7864(5) 0.049(3) Uani 1 1 d . .
H56A H 0.731618 0.321975 0.816176 0.074 Uiso 1 1 calc R U
H56B H 0.853425 0.33372 0.777016 0.074 Uiso 1 1 calc R U
H56C H 0.739889 0.288354 0.740433 0.074 Uiso 1 1 calc R U
C57 C 0.9487(10) 0.2111(6) 0.7835(5) 0.042(3) Uani 1 1 d . .
H57A H 0.9887 0.174831 0.811268 0.063 Uiso 1 1 calc R U
H57B H 0.901374 0.195857 0.7375 0.063 Uiso 1 1 calc R U
H57C H 1.01491 0.241222 0.774082 0.063 Uiso 1 1 calc R U
C58 C 1.0428(9) 0.1777(5) 1.0854(5) 0.035(2) Uani 1 1 d . .
H58 H 1.048224 0.135135 1.06188 0.042 Uiso 1 1 calc R U
C59 C 0.9267(10) 0.1765(6) 1.1258(5) 0.047(3) Uani 1 1 d . .
H59A H 0.939889 0.143918 1.163644 0.07 Uiso 1 1 calc R U
H59B H 0.917235 0.218369 1.147603 0.07 Uiso 1 1 calc R U
H59C H 0.849214 0.166552 1.09168 0.07 Uiso 1 1 calc R U
C60 C 1.1665(10) 0.1871(6) 1.1411(6) 0.053(3) Uani 1 1 d . .
H60A H 1.172637 0.153171 1.177454 0.079 Uiso 1 1 calc R U
H60B H 1.241166 0.18528 1.1162 0.079 Uiso 1 1 calc R U
H60C H 1.163572 0.228621 1.164661 0.079 Uiso 1 1 calc R U
C61 C 0.5810(9) -0.0524(4) 0.8605(5) 0.031(2) Uani 1 1 d . .
H61 H 0.570956 -0.071026 0.810798 0.037 Uiso 1 1 calc R U
C62 C 0.6802(10) -0.0933(6) 0.9079(6) 0.050(3) Uani 1 1 d . .
H62A H 0.762803 -0.089699 0.89087 0.074 Uiso 1 1 calc R U
H62B H 0.688928 -0.07857 0.958009 0.074 Uiso 1 1 calc R U
H62C H 0.652452 -0.137991 0.905207 0.074 Uiso 1 1 calc R U
C63 C 0.4514(10) -0.0561(6) 0.8842(6) 0.052(3) Uani 1 1 d . .
H63A H 0.390607 -0.029379 0.852659 0.078 Uiso 1 1 calc R U
H63B H 0.421562 -0.100456 0.881329 0.078 Uiso 1 1 calc R U
H63C H 0.458037 -0.041035 0.934132 0.078 Uiso 1 1 calc R U
C64 C 0.6045(10) 0.0520(6) 0.7560(5) 0.048(3) Uani 1 1 d . .
H64 H 0.653435 0.019981 0.731712 0.057 Uiso 1 1 calc R U
C65 C 0.6564(10) 0.1145(6) 0.7376(5) 0.047(3) Uani 1 1 d . .
H65A H 0.745796 0.118136 0.760657 0.07 Uiso 1 1 calc R U
H65B H 0.651526 0.117789 0.685071 0.07 Uiso 1 1 calc R U
H65C H 0.606215 0.148896 0.754773 0.07 Uiso 1 1 calc R U
C66 C 0.4614(9) 0.0405(6) 0.7220(5) 0.051(3) Uani 1 1 d . .
H66A H 0.434133 -0.001586 0.736566 0.076 Uiso 1 1 calc R U
H66B H 0.407641 0.073484 0.738966 0.076 Uiso 1 1 calc R U
H66C H 0.452953 0.042378 0.669264 0.076 Uiso 1 1 calc R U
C67 C 0.3660(9) 0.1772(6) 0.9147(6) 0.046(3) Uani 1 1 d . .
H67 H 0.362834 0.163067 0.965256 0.055 Uiso 1 1 calc R U
C68 C 0.2936(10) 0.1290(7) 0.8636(6) 0.064(4) Uani 1 1 d . .
H68A H 0.335327 0.087283 0.871022 0.096 Uiso 1 1 calc R U
H68B H 0.205409 0.125767 0.873048 0.096 Uiso 1 1 calc R U
H68C H 0.293246 0.142785 0.813599 0.096 Uiso 1 1 calc R U
C69 C 0.3019(10) 0.2433(6) 0.9038(7) 0.063(4) Uani 1 1 d . .
H69A H 0.349667 0.273958 0.937151 0.094 Uiso 1 1 calc R U
H69B H 0.301619 0.257437 0.853999 0.094 Uiso 1 1 calc R U
H69C H 0.213783 0.240419 0.913449 0.094 Uiso 1 1 calc R U
C70 C 0.6144(10) 0.2293(6) 0.9858(6) 0.044(3) Uani 1 1 d . .
H70 H 0.705475 0.214781 0.99532 0.053 Uiso 1 1 calc R U
C71 C 0.5602(11) 0.2165(7) 1.0558(6) 0.058(3) Uani 1 1 d . .
H71A H 0.558567 0.170397 1.064492 0.087 Uiso 1 1 calc R U
H71B H 0.614307 0.237286 1.096376 0.087 Uiso 1 1 calc R U
H71C H 0.473113 0.233523 1.0512 0.087 Uiso 1 1 calc R U
C72 C 0.6190(12) 0.3012(6) 0.9697(7) 0.068(4) Uani 1 1 d . .
H72A H 0.653975 0.307689 0.924901 0.102 Uiso 1 1 calc R U
H72B H 0.532418 0.318884 0.964429 0.102 Uiso 1 1 calc R U
H72C H 0.673611 0.322647 1.009606 0.102 Uiso 1 1 calc R U
Cl1 Cl 0.6447(2) 0.90859(13) 0.66143(13) 0.0386(6) Uani 1 1 d . .
Cl2 Cl 0.9617(2) 0.03874(13) 0.84334(12) 0.0349(6) Uani 1 1 d . .
N1 N 0.7120(6) 0.8584(4) 0.5079(4) 0.0304(19) Uani 1 1 d . .
N2 N 0.7552(6) 0.7664(4) 0.6319(4) 0.033(2) Uani 1 1 d . .
N3 N 0.8866(7) 0.0253(4) 1.0090(4) 0.0279(18) Uani 1 1 d . .
N4 N 0.8965(6) 0.1534(4) 0.9445(4) 0.0273(18) Uani 1 1 d . .
P1 P 0.9710(2) 0.91136(13) 0.65185(12) 0.0281(6) Uani 1 1 d . .
P2 P 1.0162(2) 0.83234(13) 0.58702(12) 0.0277(6) Uani 1 1 d . .
P3 P 1.0396(2) 0.87871(14) 0.48224(12) 0.0329(6) Uani 1 1 d . .
P4 P 0.6402(2) 0.03107(13) 0.85322(12) 0.0297(6) Uani 1 1 d . .
P5 P 0.6025(2) 0.08708(13) 0.94403(12) 0.0288(6) Uani 1 1 d . .
P6 P 0.5374(2) 0.18443(14) 0.90309(14) 0.0344(6) Uani 1 1 d . .
Mo1 Mo 0.77915(7) 0.84368(4) 0.59858(4) 0.02535(19) Uani 1 1 d . .
Mo2 Mo 0.83875(6) 0.07423(4) 0.93313(4) 0.02276(18) Uani 1 1 d . .

loop_
_atom_site_aniso_label
_atom_site_aniso_U_11
_atom_site_aniso_U_22
_atom_site_aniso_U_33
_atom_site_aniso_U_23
_atom_site_aniso_U_13
_atom_site_aniso_U_12
C1 0.013(4) 0.051(7) 0.021(4) -0.006(5) -0.007(3) -0.003(4)
C2 0.018(4) 0.061(8) 0.028(5) 0.011(5) 0.000(4) -0.007(5)
C3 0.027(5) 0.061(8) 0.032(5) 0.018(6) -0.002(4) -0.004(6)
C4 0.028(5) 0.111(12) 0.025(5) 0.001(7) -0.002(4) -0.012(7)
C5 0.043(6) 0.064(8) 0.028(5) -0.002(6) 0.000(5) -0.010(6)
C6 0.021(5) 0.056(7) 0.035(5) 0.003(6) 0.004(4) 0.001(5)
C7 0.038(6) 0.051(7) 0.034(5) 0.012(6) -0.011(5) 0.001(6)
C8 0.044(6) 0.055(8) 0.045(6) 0.002(6) 0.005(5) -0.005(6)
C9 0.063(8) 0.068(10) 0.054(7) 0.013(7) -0.009(6) -0.019(7)
C10 0.044(6) 0.049(7) 0.045(6) -0.020(6) -0.013(5) -0.004(6)
C11 0.056(8) 0.078(11) 0.095(11) 0.026(9) 0.017(8) 0.000(8)
C12 0.056(8) 0.075(10) 0.087(10) -0.029(9) -0.009(7) -0.005(8)
C13 0.021(4) 0.033(6) 0.030(5) -0.005(5) -0.001(4) 0.002(4)
C14 0.034(5) 0.036(6) 0.030(5) -0.003(5) 0.000(4) -0.001(5)
C15 0.028(5) 0.057(8) 0.044(6) 0.008(6) 0.009(5) -0.009(6)
C16 0.047(6) 0.049(8) 0.073(8) 0.023(7) -0.010(6) -0.016(7)
C17 0.045(6) 0.040(7) 0.055(7) -0.002(6) -0.003(5) 0.002(6)
C18 0.035(5) 0.032(6) 0.040(6) -0.001(5) 0.002(4) 0.003(5)
C19 0.036(5) 0.039(6) 0.040(6) 0.008(5) 0.013(5) -0.005(5)
C20 0.051(8) 0.072(10) 0.087(10) -0.011(9) 0.004(7) 0.010(7)
C21 0.067(8) 0.068(9) 0.052(7) -0.011(7) 0.008(6) 0.015(7)
C22 0.030(5) 0.036(6) 0.040(6) 0.003(5) 0.005(4) 0.007(5)
C23 0.069(8) 0.052(8) 0.047(6) -0.010(6) 0.008(6) 0.007(7)
C24 0.037(6) 0.065(9) 0.058(7) -0.012(7) 0.008(5) -0.012(6)
C25 0.046(6) 0.031(6) 0.024(5) -0.007(4) 0.012(4) -0.019(5)
C26 0.058(7) 0.033(6) 0.030(5) -0.005(5) 0.003(5) -0.009(6)
C27 0.059(7) 0.057(8) 0.043(6) -0.005(6) 0.009(5) -0.021(7)
C28 0.044(6) 0.041(6) 0.032(5) -0.006(5) 0.010(4) -0.004(5)
C29 0.068(8) 0.089(11) 0.026(5) 0.021(7) 0.001(5) -0.012(8)
C30 0.053(7) 0.105(12) 0.031(6) -0.008(7) -0.011(5) -0.003(8)
C31 0.034(5) 0.059(8) 0.027(5) -0.005(5) 0.013(4) -0.012(5)
C32 0.036(6) 0.102(12) 0.040(6) -0.006(7) 0.004(5) -0.016(7)
C33 0.035(5) 0.065(8) 0.047(6) -0.009(6) 0.011(5) -0.012(6)
C34 0.026(5) 0.043(6) 0.029(5) -0.006(5) 0.007(4) 0.007(5)
C35 0.068(8) 0.064(9) 0.039(6) -0.008(6) 0.013(6) -0.010(7)
C36 0.041(6) 0.089(10) 0.024(5) -0.008(7) 0.001(4) 0.016(7)
C37 0.031(5) 0.016(5) 0.028(5) -0.003(4) -0.004(4) 0.001(4)
C38 0.032(5) 0.029(6) 0.029(5) 0.002(5) -0.002(4) -0.004(5)
C39 0.043(6) 0.031(6) 0.039(6) 0.008(5) -0.010(5) 0.012(5)
C40 0.076(9) 0.048(8) 0.022(5) 0.002(5) -0.010(5) 0.000(7)
C41 0.059(7) 0.044(7) 0.023(5) 0.002(5) 0.008(5) -0.001(6)
C42 0.044(6) 0.034(6) 0.020(4) 0.003(4) 0.007(4) 0.003(5)
C43 0.028(5) 0.038(6) 0.033(5) -0.004(5) 0.002(4) -0.003(5)
C44 0.039(6) 0.037(6) 0.059(7) 0.010(6) 0.017(5) 0.018(5)
C45 0.031(6) 0.068(9) 0.078(8) 0.004(8) 0.004(6) -0.002(6)
C46 0.048(6) 0.042(7) 0.030(5) 0.007(5) 0.016(5) -0.006(6)
C47 0.062(8) 0.064(9) 0.045(6) 0.001(7) 0.025(6) -0.018(7)
C48 0.054(7) 0.065(9) 0.061(7) 0.001(7) 0.023(6) 0.014(7)
C49 0.017(4) 0.028(5) 0.024(4) -0.002(4) 0.003(3) -0.004(4)
C50 0.023(4) 0.036(6) 0.024(4) -0.003(4) 0.001(4) -0.004(4)
C51 0.026(5) 0.033(6) 0.035(5) 0.000(5) 0.003(4) -0.006(4)
C52 0.037(5) 0.019(5) 0.046(5) -0.009(5) 0.004(4) -0.006(5)
C53 0.031(5) 0.036(6) 0.025(5) -0.007(5) 0.000(4) 0.000(5)
C54 0.026(5) 0.034(6) 0.021(4) 0.001(4) 0.003(4) -0.002(4)
C55 0.032(5) 0.036(6) 0.024(5) 0.009(4) 0.001(4) 0.000(5)
C56 0.041(6) 0.057(8) 0.043(6) 0.011(6) -0.010(5) 0.005(6)
C57 0.049(6) 0.054(7) 0.024(5) -0.005(5) 0.010(5) -0.004(6)
C58 0.048(6) 0.034(6) 0.020(4) -0.002(5) -0.001(4) -0.007(5)
C59 0.059(7) 0.050(7) 0.029(5) 0.005(5) 0.001(5) -0.009(6)
C60 0.053(7) 0.049(7) 0.047(6) 0.005(6) -0.024(5) -0.003(6)
C61 0.034(5) 0.022(5) 0.035(5) -0.002(4) -0.004(4) -0.006(4)
C62 0.043(6) 0.049(7) 0.054(7) 0.008(6) -0.002(5) -0.011(6)
C63 0.041(6) 0.040(7) 0.076(8) 0.007(7) 0.012(6) 0.002(6)
C64 0.057(7) 0.056(8) 0.025(5) 0.003(5) -0.012(5) -0.003(6)
C65 0.047(6) 0.060(8) 0.032(5) 0.018(6) 0.000(5) 0.000(6)
C66 0.043(6) 0.056(8) 0.043(6) 0.003(6) -0.022(5) -0.006(6)
C67 0.031(5) 0.050(7) 0.056(7) -0.003(6) 0.006(5) 0.006(6)
C68 0.037(6) 0.071(10) 0.075(8) -0.014(8) -0.018(6) 0.008(7)
C69 0.042(6) 0.063(9) 0.086(9) -0.010(8) 0.014(6) 0.022(7)
C70 0.031(5) 0.050(7) 0.054(7) -0.011(6) 0.011(5) 0.000(5)
C71 0.053(7) 0.072(9) 0.052(7) -0.015(7) 0.016(6) -0.011(7)
C72 0.086(9) 0.042(7) 0.085(9) -0.028(8) 0.046(8) -0.020(7)
Cl1 0.0356(13) 0.0422(15) 0.0405(13) -0.0107(13) 0.0138(10) 0.0006(12)
Cl2 0.0334(12) 0.0460(16) 0.0263(11) -0.0054(12) 0.0077(9) 0.0071(12)
N1 0.023(4) 0.040(5) 0.029(4) -0.005(4) 0.004(3) 0.002(4)
N2 0.019(4) 0.056(6) 0.025(4) -0.005(4) 0.010(3) 0.004(4)
N3 0.031(4) 0.039(5) 0.017(3) 0.001(4) 0.015(3) -0.001(4)
N4 0.018(4) 0.044(5) 0.019(3) -0.002(4) 0.001(3) 0.005(4)
P1 0.0292(12) 0.0349(15) 0.0195(11) -0.0039(11) 0.0016(9) -0.0013(12)
P2 0.0247(11) 0.0384(16) 0.0192(10) -0.0028(12) 0.0013(9) -0.0013(12)
P3 0.0302(12) 0.0469(17) 0.0217(11) -0.0013(12) 0.0046(10) 0.0005(13)
P4 0.0282(12) 0.0353(15) 0.0232(11) 0.0006(12) -0.0036(10) -0.0029(12)
P5 0.0213(11) 0.0339(16) 0.0310(12) -0.0027(12) 0.0029(9) 0.0005(11)
P6 0.0287(13) 0.0329(15) 0.0423(15) -0.0029(13) 0.0074(11) 0.0035(12)
Mo1 0.0243(4) 0.0308(5) 0.0205(4) -0.0023(4) 0.0022(3) -0.0016(4)
Mo2 0.0218(4) 0.0280(4) 0.0175(3) -0.0009(4) 0.0000(3) -0.0005(4)

loop_
_atom_type_symbol
_atom_type_description
_atom_type_scat_dispersion_real
_atom_type_scat_dispersion_imag
_atom_type_scat_source
C C 0.0033 0.0016 'International Tables Vol C Tables 4.2.6.8 and 6.1.1.4'
H H 0 0 'International Tables Vol C Tables 4.2.6.8 and 6.1.1.4'
Cl Cl 0.1484 0.1585 'International Tables Vol C Tables 4.2.6.8 and 6.1.1.4'
N N 0.0061 0.0033 'International Tables Vol C Tables 4.2.6.8 and 6.1.1.4'
P P 0.1023 0.0942 'International Tables Vol C Tables 4.2.6.8 and 6.1.1.4'
Mo Mo -1.6832 0.6857 'International Tables Vol C Tables 4.2.6.8 and 6.1.1.4'

loop_
_geom_angle_atom_site_label_1
_geom_angle_atom_site_label_2
_geom_angle_atom_site_label_3
_geom_angle
C6 C1 N1 120.0(9)
C6 C1 C2 122.8(8)
N1 C1 C2 117.2(9)
C3 C2 C1 116.3(10)
C3 C2 C7 122.7(10)
C1 C2 C7 120.9(8)
C4 C3 C2 121.0(11)
C4 C3 H3 119.5
C2 C3 H3 119.5
C5 C4 C3 121.9(9)
C5 C4 H4 119.1
C3 C4 H4 119.1
C4 C5 C6 120.7(11)
C4 C5 H5 119.6
C6 C5 H5 119.6
C1 C6 C5 117.2(11)
C1 C6 C10 121.8(8)
C5 C6 C10 121.0(11)
C2 C7 C9 112.8(9)
C2 C7 C8 111.2(9)
C9 C7 C8 110.5(10)
C2 C7 H7 107.4
C9 C7 H7 107.4
C8 C7 H7 107.4
C7 C8 H8A 109.5
C7 C8 H8B 109.5
H8A C8 H8B 109.5
C7 C8 H8C 109.5
H8A C8 H8C 109.5
H8B C8 H8C 109.5
C7 C9 H9A 109.5
C7 C9 H9B 109.5
H9A C9 H9B 109.5
C7 C9 H9C 109.5
H9A C9 H9C 109.5
H9B C9 H9C 109.5
C6 C10 C11 110.5(10)
C6 C10 C12 115.0(10)
C11 C10 C12 111.9(11)
C6 C10 H10 106.3
C11 C10 H10 106.3
C12 C10 H10 106.3
C10 C11 H11A 109.5
C10 C11 H11B 109.5
H11A C11 H11B 109.5
C10 C11 H11C 109.5
H11A C11 H11C 109.5
H11B C11 H11C 109.5
C10 C12 H12A 109.5
C10 C12 H12B 109.5
H12A C12 H12B 109.5
C10 C12 H12C 109.5
H12A C12 H12C 109.5
H12B C12 H12C 109.5
C18 C13 C14 121.0(10)
C18 C13 N2 120.9(8)
C14 C13 N2 118.0(8)
C15 C14 C13 117.9(10)
C15 C14 C19 120.4(9)
C13 C14 C19 121.8(9)
C14 C15 C16 122.9(10)
C14 C15 H15 118.5
C16 C15 H15 118.5
C15 C16 C17 118.0(11)
C15 C16 H16 121
C17 C16 H16 121
C18 C17 C16 121.3(11)
C18 C17 H17 119.4
C16 C17 H17 119.4
C17 C18 C13 118.8(10)
C17 C18 C22 119.8(10)
C13 C18 C22 121.4(9)
C21 C19 C14 112.7(9)
C21 C19 C20 111.8(9)
C14 C19 C20 112.4(10)
C21 C19 H19 106.5
C14 C19 H19 106.5
C20 C19 H19 106.5
C19 C20 H20A 109.5
C19 C20 H20B 109.5
H20A C20 H20B 109.5
C19 C20 H20C 109.5
H20A C20 H20C 109.5
H20B C20 H20C 109.5
C19 C21 H21A 109.5
C19 C21 H21B 109.5
H21A C21 H21B 109.5
C19 C21 H21C 109.5
H21A C21 H21C 109.5
H21B C21 H21C 109.5
C24 C22 C18 109.4(8)
C24 C22 C23 111.2(9)
C18 C22 C23 113.4(9)
C24 C22 H22 107.5
C18 C22 H22 107.5
C23 C22 H22 107.5
C22 C23 H23A 109.5
C22 C23 H23B 109.5
H23A C23 H23B 109.5
C22 C23 H23C 109.5
H23A C23 H23C 109.5
H23B C23 H23C 109.5
C22 C24 H24A 109.5
C22 C24 H24B 109.5
H24A C24 H24B 109.5
C22 C24 H24C 109.5
H24A C24 H24C 109.5
H24B C24 H24C 109.5
C26 C25 C27 110.7(9)
C26 C25 P1 110.4(6)
C27 C25 P1 113.2(7)
C26 C25 H25 107.4
C27 C25 H25 107.4
P1 C25 H25 107.4
C25 C26 H26A 109.5
C25 C26 H26B 109.5
H26A C26 H26B 109.5
C25 C26 H26C 109.5
H26A C26 H26C 109.5
H26B C26 H26C 109.5
C25 C27 H27A 109.5
C25 C27 H27B 109.5
H27A C27 H27B 109.5
C25 C27 H27C 109.5
H27A C27 H27C 109.5
H27B C27 H27C 109.5
C29 C28 C30 110.8(10)
C29 C28 P1 111.4(7)
C30 C28 P1 112.3(7)
C29 C28 H28 107.4
C30 C28 H28 107.4
P1 C28 H28 107.4
C28 C29 H29A 109.5
C28 C29 H29B 109.5
H29A C29 H29B 109.5
C28 C29 H29C 109.5
H29A C29 H29C 109.5
H29B C29 H29C 109.5
C28 C30 H30A 109.5
C28 C30 H30B 109.5
H30A C30 H30B 109.5
C28 C30 H30C 109.5
H30A C30 H30C 109.5
H30B C30 H30C 109.5
C32 C31 C33 110.5(9)
C32 C31 P3 110.2(7)
C33 C31 P3 110.6(7)
C32 C31 H31 108.5
C33 C31 H31 108.5
P3 C31 H31 108.5
C31 C32 H32A 109.5
C31 C32 H32B 109.5
H32A C32 H32B 109.5
C31 C32 H32C 109.5
H32A C32 H32C 109.5
H32B C32 H32C 109.5
C31 C33 H33A 109.5
C31 C33 H33B 109.5
H33A C33 H33B 109.5
C31 C33 H33C 109.5
H33A C33 H33C 109.5
H33B C33 H33C 109.5
C35 C34 C36 113.1(8)
C35 C34 P3 117.4(7)
C36 C34 P3 110.9(8)
C35 C34 H34 104.7
C36 C34 H34 104.7
P3 C34 H34 104.7
C34 C35 H35A 109.5
C34 C35 H35B 109.5
H35A C35 H35B 109.5
C34 C35 H35C 109.5
H35A C35 H35C 109.5
H35B C35 H35C 109.5
C34 C36 H36A 109.5
C34 C36 H36B 109.5
H36A C36 H36B 109.5
C34 C36 H36C 109.5
H36A C36 H36C 109.5
H36B C36 H36C 109.5
N3 C37 C38 120.5(8)
N3 C37 C42 118.8(8)
C38 C37 C42 120.6(8)
C39 C38 C37 118.0(9)
C39 C38 C43 121.6(9)
C37 C38 C43 120.4(8)
C40 C39 C38 121.5(10)
C40 C39 H39 119.2
C38 C39 H39 119.2
C39 C40 C41 120.4(9)
C39 C40 H40 119.8
C41 C40 H40 119.8
C42 C41 C40 120.6(10)
C42 C41 H41 119.7
C40 C41 H41 119.7
C41 C42 C37 118.7(9)
C41 C42 C46 120.5(9)
C37 C42 C46 120.8(8)
C45 C43 C38 114.2(8)
C45 C43 C44 109.0(9)
C38 C43 C44 109.6(8)
C45 C43 H43 108
C38 C43 H43 108
C44 C43 H43 108
C43 C44 H44A 109.5
C43 C44 H44B 109.5
H44A C44 H44B 109.5
C43 C44 H44C 109.5
H44A C44 H44C 109.5
H44B C44 H44C 109.5
C43 C45 H45A 109.5
C43 C45 H45B 109.5
H45A C45 H45B 109.5
C43 C45 H45C 109.5
H45A C45 H45C 109.5
H45B C45 H45C 109.5
C42 C46 C48 111.3(9)
C42 C46 C47 109.9(9)
C48 C46 C47 110.3(9)
C42 C46 H46 108.4
C48 C46 H46 108.4
C47 C46 H46 108.4
C46 C47 H47A 109.5
C46 C47 H47B 109.5
H47A C47 H47B 109.5
C46 C47 H47C 109.5
H47A C47 H47C 109.5
H47B C47 H47C 109.5
C46 C48 H48A 109.5
C46 C48 H48B 109.5
H48A C48 H48B 109.5
C46 C48 H48C 109.5
H48A C48 H48C 109.5
H48B C48 H48C 109.5
N4 C49 C54 119.6(8)
N4 C49 C50 118.7(7)
C54 C49 C50 121.7(8)
C51 C50 C49 118.7(8)
C51 C50 C55 120.1(9)
C49 C50 C55 121.1(8)
C50 C51 C52 119.3(9)
C50 C51 H51 120.4
C52 C51 H51 120.3
C53 C52 C51 120.7(9)
C53 C52 H52 119.6
C51 C52 H52 119.6
C52 C53 C54 122.7(8)
C52 C53 H53 118.7
C54 C53 H53 118.7
C53 C54 C49 116.8(8)
C53 C54 C58 122.6(8)
C49 C54 C58 120.6(8)
C57 C55 C56 112.8(8)
C57 C55 C50 108.2(7)
C56 C55 C50 113.5(9)
C57 C55 H55 107.3
C56 C55 H55 107.3
C50 C55 H55 107.3
C55 C56 H56A 109.5
C55 C56 H56B 109.5
H56A C56 H56B 109.5
C55 C56 H56C 109.5
H56A C56 H56C 109.5
H56B C56 H56C 109.5
C55 C57 H57A 109.5
C55 C57 H57B 109.5
H57A C57 H57B 109.5
C55 C57 H57C 109.5
H57A C57 H57C 109.5
H57B C57 H57C 109.5
C54 C58 C59 110.3(8)
C54 C58 C60 113.7(9)
C59 C58 C60 108.9(8)
C54 C58 H58 107.9
C59 C58 H58 107.9
C60 C58 H58 107.9
C58 C59 H59A 109.5
C58 C59 H59B 109.5
H59A C59 H59B 109.5
C58 C59 H59C 109.5
H59A C59 H59C 109.5
H59B C59 H59C 109.5
C58 C60 H60A 109.5
C58 C60 H60B 109.5
H60A C60 H60B 109.5
C58 C60 H60C 109.5
H60A C60 H60C 109.5
H60B C60 H60C 109.5
C63 C61 C62 111.8(9)
C63 C61 P4 113.6(7)
C62 C61 P4 111.1(6)
C63 C61 H61 106.6
C62 C61 H61 106.6
P4 C61 H61 106.6
C61 C62 H62A 109.5
C61 C62 H62B 109.5
H62A C62 H62B 109.5
C61 C62 H62C 109.5
H62A C62 H62C 109.5
H62B C62 H62C 109.5
C61 C63 H63A 109.5
C61 C63 H63B 109.5
H63A C63 H63B 109.5
C61 C63 H63C 109.5
H63A C63 H63C 109.5
H63B C63 H63C 109.5
C65 C64 C66 114.3(9)
C65 C64 P4 114.3(7)
C66 C64 P4 113.5(8)
C65 C64 H64 104.4
C66 C64 H64 104.4
P4 C64 H64 104.4
C64 C65 H65A 109.5
C64 C65 H65B 109.5
H65A C65 H65B 109.5
C64 C65 H65C 109.5
H65A C65 H65C 109.5
H65B C65 H65C 109.5
C64 C66 H66A 109.5
C64 C66 H66B 109.5
H66A C66 H66B 109.5
C64 C66 H66C 109.5
H66A C66 H66C 109.5
H66B C66 H66C 109.5
C68 C67 C69 110.3(9)
C68 C67 P6 112.6(8)
C69 C67 P6 109.2(8)
C68 C67 H67 108.2
C69 C67 H67 108.2
P6 C67 H67 108.2
C67 C68 H68A 109.5
C67 C68 H68B 109.5
H68A C68 H68B 109.5
C67 C68 H68C 109.5
H68A C68 H68C 109.5
H68B C68 H68C 109.5
C67 C69 H69A 109.5
C67 C69 H69B 109.5
H69A C69 H69B 109.5
C67 C69 H69C 109.5
H69A C69 H69C 109.5
H69B C69 H69C 109.5
C71 C70 C72 111.5(10)
C71 C70 P6 116.3(8)
C72 C70 P6 110.5(8)
C71 C70 H70 105.9
C72 C70 H70 105.9
P6 C70 H70 105.9
C70 C71 H71A 109.5
C70 C71 H71B 109.5
H71A C71 H71B 109.5
C70 C71 H71C 109.5
H71A C71 H71C 109.5
H71B C71 H71C 109.5
C70 C72 H72A 109.5
C70 C72 H72B 109.5
H72A C72 H72B 109.5
C70 C72 H72C 109.5
H72A C72 H72C 109.5
H72B C72 H72C 109.5
C1 N1 Mo1 172.0(8)
C13 N2 Mo1 168.3(6)
C37 N3 Mo2 157.5(7)
C49 N4 Mo2 175.3(6)
C28 P1 C25 111.2(5)
C28 P1 P2 111.3(4)
C25 P1 P2 119.0(3)
C28 P1 Mo1 119.8(4)
C25 P1 Mo1 122.2(3)
P2 P1 Mo1 65.46(9)
P1 P2 P3 103.10(15)
P1 P2 Mo1 64.74(9)
P3 P2 Mo1 106.18(11)
C34 P3 C31 103.4(4)
C34 P3 P2 97.6(3)
C31 P3 P2 99.1(3)
C64 P4 C61 105.9(5)
C64 P4 P5 127.8(4)
C61 P4 P5 110.3(3)
C64 P4 Mo2 121.1(4)
C61 P4 Mo2 123.0(3)
P5 P4 Mo2 65.17(9)
P4 P5 P6 108.01(14)
P4 P5 Mo2 64.83(9)
P6 P5 Mo2 108.64(12)
C67 P6 C70 104.3(5)
C67 P6 P5 98.0(4)
C70 P6 P5 95.9(4)
N1 Mo1 N2 116.2(4)
N1 Mo1 Cl1 101.2(3)
N2 Mo1 Cl1 102.5(2)
N1 Mo1 P1 117.1(3)
N2 Mo1 P1 121.4(2)
Cl1 Mo1 P1 89.39(9)
N1 Mo1 P2 100.7(2)
N2 Mo1 P2 98.2(2)
Cl1 Mo1 P2 139.10(9)
P1 Mo1 P2 49.80(8)
N3 Mo2 N4 113.5(3)
N3 Mo2 Cl2 105.5(2)
N4 Mo2 Cl2 99.2(2)
N3 Mo2 P4 112.0(3)
N4 Mo2 P4 129.9(2)
Cl2 Mo2 P4 88.04(8)
N3 Mo2 P5 99.1(2)
N4 Mo2 P5 102.4(2)
Cl2 Mo2 P5 137.19(8)
P4 Mo2 P5 49.99(8)

loop_
_geom_bond_atom_site_label_1
_geom_bond_atom_site_label_2
_geom_bond_distance
C1 C6 1.408(14)
C1 N1 1.413(10)
C1 C2 1.440(14)
C2 C3 1.405(12)
C2 C7 1.512(15)
C3 C4 1.386(16)
C3 H3 0.95
C4 C5 1.371(17)
C4 H4 0.95
C5 C6 1.412(13)
C5 H5 0.95
C6 C10 1.504(16)
C7 C9 1.518(15)
C7 C8 1.537(14)
C7 H7 1
C8 H8A 0.98
C8 H8B 0.98
C8 H8C 0.98
C9 H9A 0.98
C9 H9B 0.98
C9 H9C 0.98
C10 C11 1.530(16)
C10 C12 1.545(16)
C10 H10 1
C11 H11A 0.98
C11 H11B 0.98
C11 H11C 0.98
C12 H12A 0.98
C12 H12B 0.98
C12 H12C 0.98
C13 C18 1.394(13)
C13 C14 1.424(13)
C13 N2 1.435(13)
C14 C15 1.357(15)
C14 C19 1.516(14)
C15 C16 1.391(16)
C15 H15 0.95
C16 C17 1.407(15)
C16 H16 0.95
C17 C18 1.376(15)
C17 H17 0.95
C18 C22 1.541(13)
C19 C21 1.502(14)
C19 C20 1.546(14)
C19 H19 1
C20 H20A 0.98
C20 H20B 0.98
C20 H20C 0.98
C21 H21A 0.98
C21 H21B 0.98
C21 H21C 0.98
C22 C24 1.529(13)
C22 C23 1.542(14)
C22 H22 1
C23 H23A 0.98
C23 H23B 0.98
C23 H23C 0.98
C24 H24A 0.98
C24 H24B 0.98
C24 H24C 0.98
C25 C26 1.548(14)
C25 C27 1.550(13)
C25 P1 1.863(10)
C25 H25 1
C26 H26A 0.98
C26 H26B 0.98
C26 H26C 0.98
C27 H27A 0.98
C27 H27B 0.98
C27 H27C 0.98
C28 C29 1.480(14)
C28 C30 1.547(14)
C28 P1 1.859(9)
C28 H28 1
C29 H29A 0.98
C29 H29B 0.98
C29 H29C 0.98
C30 H30A 0.98
C30 H30B 0.98
C30 H30C 0.98
C31 C32 1.522(13)
C31 C33 1.535(13)
C31 P3 1.883(9)
C31 H31 1
C32 H32A 0.98
C32 H32B 0.98
C32 H32C 0.98
C33 H33A 0.98
C33 H33B 0.98
C33 H33C 0.98
C34 C35 1.529(16)
C34 C36 1.540(12)
C34 P3 1.877(10)
C34 H34 1
C35 H35A 0.98
C35 H35B 0.98
C35 H35C 0.98
C36 H36A 0.98
C36 H36B 0.98
C36 H36C 0.98
C37 N3 1.414(10)
C37 C38 1.423(12)
C37 C42 1.439(13)
C38 C39 1.397(12)
C38 C43 1.532(13)
C39 C40 1.392(15)
C39 H39 0.95
C40 C41 1.399(15)
C40 H40 0.95
C41 C42 1.389(12)
C41 H41 0.95
C42 C46 1.535(13)
C43 C45 1.528(13)
C43 C44 1.556(14)
C43 H43 1
C44 H44A 0.98
C44 H44B 0.98
C44 H44C 0.98
C45 H45A 0.98
C45 H45B 0.98
C45 H45C 0.98
C46 C48 1.544(15)
C46 C47 1.563(15)
C46 H46 1
C47 H47A 0.98
C47 H47B 0.98
C47 H47C 0.98
C48 H48A 0.98
C48 H48B 0.98
C48 H48C 0.98
C49 N4 1.409(12)
C49 C54 1.419(11)
C49 C50 1.428(12)
C50 C51 1.393(13)
C50 C55 1.544(11)
C51 C52 1.422(12)
C51 H51 0.95
C52 C53 1.362(13)
C52 H52 0.95
C53 C54 1.396(13)
C53 H53 0.95
C54 C58 1.520(13)
C55 C57 1.528(13)
C55 C56 1.543(14)
C55 H55 1
C56 H56A 0.98
C56 H56B 0.98
C56 H56C 0.98
C57 H57A 0.98
C57 H57B 0.98
C57 H57C 0.98
C58 C59 1.542(14)
C58 C60 1.554(12)
C58 H58 1
C59 H59A 0.98
C59 H59B 0.98
C59 H59C 0.98
C60 H60A 0.98
C60 H60B 0.98
C60 H60C 0.98
C61 C63 1.510(13)
C61 C62 1.529(13)
C61 P4 1.871(10)
C61 H61 1
C62 H62A 0.98
C62 H62B 0.98
C62 H62C 0.98
C63 H63A 0.98
C63 H63B 0.98
C63 H63C 0.98
C64 C65 1.483(15)
C64 C66 1.567(13)
C64 P4 1.856(10)
C64 H64 1
C65 H65A 0.98
C65 H65B 0.98
C65 H65C 0.98
C66 H66A 0.98
C66 H66B 0.98
C66 H66C 0.98
C67 C68 1.516(15)
C67 C69 1.541(16)
C67 P6 1.867(10)
C67 H67 1
C68 H68A 0.98
C68 H68B 0.98
C68 H68C 0.98
C69 H69A 0.98
C69 H69B 0.98
C69 H69C 0.98
C70 C71 1.537(14)
C70 C72 1.538(17)
C70 P6 1.887(11)
C70 H70 1
C71 H71A 0.98
C71 H71B 0.98
C71 H71C 0.98
C72 H72A 0.98
C72 H72B 0.98
C72 H72C 0.98
Cl1 Mo1 2.407(2)
Cl2 Mo2 2.403(2)
N1 Mo1 1.764(7)
N2 Mo1 1.768(9)
N3 Mo2 1.762(7)
N4 Mo2 1.770(8)
P1 P2 2.153(4)
P1 Mo1 2.549(3)
P2 P3 2.241(3)
P2 Mo1 2.564(2)
P4 P5 2.157(4)
P4 Mo2 2.548(2)
P5 P6 2.250(4)
P5 Mo2 2.555(2)

loop_
_geom_torsion_atom_site_label_1
_geom_torsion_atom_site_label_2
_geom_torsion_atom_site_label_3
_geom_torsion_atom_site_label_4
_geom_torsion
C6 C1 C2 C3 1.1(14)
N1 C1 C2 C3 -179.4(8)
C6 C1 C2 C7 177.3(9)
N1 C1 C2 C7 -3.2(13)
C1 C2 C3 C4 -2.0(14)
C7 C2 C3 C4 -178.1(10)
C2 C3 C4 C5 0.3(16)
C3 C4 C5 C6 2.3(17)
N1 C1 C6 C5 -178.1(8)
C2 C1 C6 C5 1.4(14)
N1 C1 C6 C10 1.8(14)
C2 C1 C6 C10 -178.7(9)
C4 C5 C6 C1 -3.1(15)
C4 C5 C6 C10 177.0(10)
C3 C2 C7 C9 -35.7(14)
C1 C2 C7 C9 148.4(9)
C3 C2 C7 C8 89.1(11)
C1 C2 C7 C8 -86.9(11)
C1 C6 C10 C11 92.4(11)
C5 C6 C10 C11 -87.7(12)
C1 C6 C10 C12 -139.7(10)
C5 C6 C10 C12 40.2(14)
C18 C13 C14 C15 3.7(14)
N2 C13 C14 C15 -173.1(8)
C18 C13 C14 C19 -176.4(9)
N2 C13 C14 C19 6.8(13)
C13 C14 C15 C16 -1.1(15)
C19 C14 C15 C16 179.0(10)
C14 C15 C16 C17 -2.3(16)
C15 C16 C17 C18 3.2(16)
C16 C17 C18 C13 -0.7(15)
C16 C17 C18 C22 178.4(9)
C14 C13 C18 C17 -2.8(14)
N2 C13 C18 C17 174.0(8)
C14 C13 C18 C22 178.0(8)
N2 C13 C18 C22 -5.2(13)
C15 C14 C19 C21 84.2(13)
C13 C14 C19 C21 -95.7(11)
C15 C14 C19 C20 -43.3(14)
C13 C14 C19 C20 136.8(10)
C17 C18 C22 C24 -83.1(12)
C13 C18 C22 C24 96.1(11)
C17 C18 C22 C23 41.7(13)
C13 C18 C22 C23 -139.1(10)
N3 C37 C38 C39 -179.4(9)
C42 C37 C38 C39 -1.1(14)
N3 C37 C38 C43 -1.6(14)
C42 C37 C38 C43 176.6(9)
C37 C38 C39 C40 -0.2(16)
C43 C38 C39 C40 -177.9(10)
C38 C39 C40 C41 0.1(18)
C39 C40 C41 C42 1.4(18)
C40 C41 C42 C37 -2.6(16)
C40 C41 C42 C46 178.0(10)
N3 C37 C42 C41 -179.2(9)
C38 C37 C42 C41 2.5(15)
N3 C37 C42 C46 0.1(14)
C38 C37 C42 C46 -178.1(9)
C39 C38 C43 C45 -23.5(14)
C37 C38 C43 C45 158.9(10)
C39 C38 C43 C44 99.1(11)
C37 C38 C43 C44 -78.6(11)
C41 C42 C46 C48 58.1(13)
C37 C42 C46 C48 -121.3(10)
C41 C42 C46 C47 -64.5(12)
C37 C42 C46 C47 116.2(10)
N4 C49 C50 C51 -178.8(8)
C54 C49 C50 C51 0.0(13)
N4 C49 C50 C55 -2.4(12)
C54 C49 C50 C55 176.4(8)
C49 C50 C51 C52 0.1(13)
C55 C50 C51 C52 -176.4(8)
C50 C51 C52 C53 1.3(14)
C51 C52 C53 C54 -2.8(15)
C52 C53 C54 C49 2.8(14)
C52 C53 C54 C58 -178.2(9)
N4 C49 C54 C53 177.5(8)
C50 C49 C54 C53 -1.3(13)
N4 C49 C54 C58 -1.6(13)
C50 C49 C54 C58 179.7(8)
C51 C50 C55 C57 94.5(11)
C49 C50 C55 C57 -81.8(10)
C51 C50 C55 C56 -31.5(12)
C49 C50 C55 C56 152.1(9)
C53 C54 C58 C59 98.5(10)
C49 C54 C58 C59 -82.5(10)
C53 C54 C58 C60 -24.1(14)
C49 C54 C58 C60 154.9(9)
C18 C13 N2 Mo1 99(3)
C14 C13 N2 Mo1 -84(3)
C38 C37 N3 Mo2 -66.4(19)
C42 C37 N3 Mo2 115.3(15)
C29 C28 P1 C25 142.8(9)
C30 C28 P1 C25 -92.3(9)
C29 C28 P1 P2 -82.1(9)
C30 C28 P1 P2 42.8(9)
C29 C28 P1 Mo1 -9.0(10)
C30 C28 P1 Mo1 115.9(8)
C26 C25 P1 C28 -89.4(7)
C27 C25 P1 C28 35.4(9)
C26 C25 P1 P2 139.3(5)
C27 C25 P1 P2 -95.9(7)
C26 C25 P1 Mo1 61.5(7)
C27 C25 P1 Mo1 -173.7(6)
C35 C34 P3 C31 32.9(9)
C36 C34 P3 C31 -99.3(7)
C35 C34 P3 P2 -68.5(8)
C36 C34 P3 P2 159.4(6)
C32 C31 P3 C34 -165.9(8)
C33 C31 P3 C34 71.7(9)
C32 C31 P3 P2 -65.7(8)
C33 C31 P3 P2 171.9(7)
C65 C64 P4 C61 -174.0(8)
C66 C64 P4 C61 52.6(9)
C65 C64 P4 P5 53.5(10)
C66 C64 P4 P5 -80.0(9)
C65 C64 P4 Mo2 -27.7(10)
C66 C64 P4 Mo2 -161.2(7)
C63 C61 P4 C64 -99.0(8)
C62 C61 P4 C64 133.8(8)
C63 C61 P4 P5 42.6(8)
C62 C61 P4 P5 -84.5(7)
C63 C61 P4 Mo2 115.5(7)
C62 C61 P4 Mo2 -11.6(9)
C68 C67 P6 C70 -166.0(8)
C69 C67 P6 C70 71.1(9)
C68 C67 P6 P5 -67.8(8)
C69 C67 P6 P5 169.3(8)
C71 C70 P6 C67 33.6(10)
C72 C70 P6 C67 -94.8(9)
C71 C70 P6 P5 -66.2(9)
C72 C70 P6 P5 165.4(7)
C13 N2 Mo1 N1 -11(3)
C13 N2 Mo1 Cl1 99(3)
C13 N2 Mo1 P1 -164(3)
C13 N2 Mo1 P2 -117(3)
C37 N3 Mo2 N4 -4.4(17)
C37 N3 Mo2 Cl2 103.1(16)
C37 N3 Mo2 P4 -162.7(15)
C37 N3 Mo2 P5 -112.3(16)
